data_7015490
loop_
_publ_author_name
'Qian, Jing'
'Wang, Liping'
'Gu, Wen'
'Liu, Xin'
'Tian, Jinlei'
'Yan, Shiping'

_publ_section_title
;
 Efficient double-strand cleavage of DNA mediated by Zn(ii)-based
 artificial nucleases.
;
_journal_issue 20
_journal_name_full 'Dalton transactions (Cambridge, England : 2003)'
_journal_page_first 5617
_journal_page_last 5624
_journal_paper_doi 10.1039/c0dt01659d
_journal_volume 40
_journal_year 2011
_chemical_formula_sum 'C13 H15 Cl2 N3 Zn'
_chemical_formula_weight 349.55
_chemical_name_systematic
;
?
;
_space_group_IT_number 14
_symmetry_cell_setting monoclinic
_symmetry_space_group_name_Hall '-P 2yn'
_symmetry_space_group_name_H-M 'P 1 21/n 1'
_atom_sites_solution_hydrogens geom
_atom_sites_solution_primary direct
_atom_sites_solution_secondary difmap
_audit_creation_method SHELXL-97
_cell_angle_alpha 90.00
_cell_angle_beta 95.052(2)
_cell_angle_gamma 90.00
_cell_formula_units_Z 4
_cell_length_a 8.5400(13)
_cell_length_b 13.084(2)
_cell_length_c 13.2212(19)
_cell_measurement_reflns_used 3340
_cell_measurement_temperature 294(2)
_cell_measurement_theta_max 26.22
_cell_measurement_theta_min 2.86
_cell_volume 1471.6(4)
_computing_cell_refinement 'Bruker SMART'
_computing_data_collection 'Bruker SMART'
_computing_data_reduction 'Bruker SAINT'
_computing_molecular_graphics 'Bruker SHELXTL'
_computing_publication_material 'Bruker SHELXTL'
_computing_structure_refinement 'SHELXL-97 (Sheldrick, 1997)'
_computing_structure_solution 'SHELXS-97 (Sheldrick, 1990)'
_diffrn_ambient_temperature 294(2)
_diffrn_measured_fraction_theta_full 0.998
_diffrn_measured_fraction_theta_max 0.998
_diffrn_measurement_device_type 'CCD area detector'
_diffrn_measurement_method 'phi and omega scans'
_diffrn_radiation_monochromator graphite
_diffrn_radiation_source 'fine-focus sealed tube'
_diffrn_radiation_type MoK\a
_diffrn_radiation_wavelength 0.71073
_diffrn_reflns_av_R_equivalents 0.0313
_diffrn_reflns_av_sigmaI/netI 0.0351
_diffrn_reflns_limit_h_max 10
_diffrn_reflns_limit_h_min -10
_diffrn_reflns_limit_k_max 13
_diffrn_reflns_limit_k_min -16
_diffrn_reflns_limit_l_max 16
_diffrn_reflns_limit_l_min -9
_diffrn_reflns_number 8228
_diffrn_reflns_theta_full 26.45
_diffrn_reflns_theta_max 26.45
_diffrn_reflns_theta_min 2.19
_exptl_absorpt_coefficient_mu 2.021
_exptl_absorpt_correction_T_max 1.000000
_exptl_absorpt_correction_T_min 0.714012
_exptl_absorpt_correction_type multi-scan
_exptl_absorpt_process_details SADABS
_exptl_crystal_density_diffrn 1.578
_exptl_crystal_density_meas ?
_exptl_crystal_density_method 'not measured'
_exptl_crystal_F_000 712
_exptl_crystal_size_max 0.28
_exptl_crystal_size_mid 0.20
_exptl_crystal_size_min 0.16
_refine_diff_density_max 0.307
_refine_diff_density_min -0.457
_refine_diff_density_rms 0.078
_refine_ls_extinction_method none
_refine_ls_goodness_of_fit_ref 1.056
_refine_ls_hydrogen_treatment constr
_refine_ls_matrix_type full
_refine_ls_number_parameters 173
_refine_ls_number_reflns 3036
_refine_ls_number_restraints 0
_refine_ls_restrained_S_all 1.056
_refine_ls_R_factor_all 0.0449
_refine_ls_R_factor_gt 0.0291
_refine_ls_shift/su_max 0.001
_refine_ls_shift/su_mean 0.000
_refine_ls_structure_factor_coef Fsqd
_refine_ls_weighting_details 'calc w=1/[\s^2^(Fo^2^)+(0.0350P)^2^+0.1239P] where P=(Fo^2^+2Fc^2^)/3'
_refine_ls_weighting_scheme calc
_refine_ls_wR_factor_gt 0.0675
_refine_ls_wR_factor_ref 0.0734
_reflns_number_gt 2357
_reflns_number_total 3036
_reflns_threshold_expression >2sigma(I)
_cod_data_source_file c0dt01659d.txt
_cod_data_source_block 060303a
_cod_depositor_comments
;
The following automatic conversions were performed:
'_symmetry_cell_setting' value 'Monoclinic' changed to 'monoclinic'
according to '/home/saulius/struct/CIF-dictionaries/cif_core.dic'
dictionary named 'cif_core.dic' version 2.4.1 from
2010-06-29.

'_exptl_absorpt_correction_type' value 'MULTI-SCAN' changed
to 'multi-scan' according to
'/home/saulius/struct/CIF-dictionaries/cif_core.dic' dictionary named
'cif_core.dic' version 2.4.1 from
2010-06-29.

'_refine_ls_hydrogen_treatment' value 'CONSTR' changed to
'constr' according to '/home/saulius/struct/CIF-dictionaries/cif_core.dic'
dictionary named 'cif_core.dic' version 2.4.1 from 2010-06-29.

Automatic conversion script
Id: cif_fix_enum 1555 2011-01-17 13:19:09Z saulius 

The following automatic conversions were performed:

'_exptl_crystal_density_meas' value 'NONE' was changed to '?' - the
value is perceived as not measured.

Automatic conversion script
Id: cif_fix_values 3008 2015-01-20 13:52:24Z robertas 
;
_cod_original_sg_symbol_H-M P2(1)/n
_cod_database_code 7015490

loop_
_symmetry_equiv_pos_as_xyz
'x, y, z'
'-x+1/2, y+1/2, -z+1/2'
'-x, -y, -z'
'x-1/2, -y-1/2, z-1/2'

loop_
_atom_site_label
_atom_site_type_symbol
_atom_site_fract_x
_atom_site_fract_y
_atom_site_fract_z
_atom_site_U_iso_or_equiv
_atom_site_adp_type
_atom_site_occupancy
_atom_site_symmetry_multiplicity
_atom_site_calc_flag
_atom_site_refinement_flags
_atom_site_disorder_assembly
_atom_site_disorder_group
Zn1 Zn 0.15592(3) 0.76245(2) 0.57477(2) 0.03314(10) Uani 1 1 d . . .
Cl1 Cl 0.02908(7) 0.86040(5) 0.45144(5) 0.04545(18) Uani 1 1 d . . .
Cl2 Cl 0.25817(9) 0.60862(6) 0.53799(7) 0.0652(2) Uani 1 1 d . . .
N1 N 0.3752(2) 0.84484(15) 0.58958(14) 0.0347(5) Uani 1 1 d . . .
N2 N 0.1549(2) 0.84352(15) 0.72212(14) 0.0337(4) Uani 1 1 d . . .
N3 N -0.0551(2) 0.70793(16) 0.63558(15) 0.0366(5) Uani 1 1 d . . .
C1 C 0.4986(3) 0.8268(2) 0.53584(19) 0.0425(6) Uani 1 1 d . . .
H1 H 0.4948 0.7713 0.4917 0.051 Uiso 1 1 calc R . .
C2 C 0.6311(3) 0.8881(2) 0.5439(2) 0.0488(7) Uani 1 1 d . . .
H2 H 0.7147 0.8747 0.5053 0.059 Uiso 1 1 calc R . .
C3 C 0.6367(3) 0.9691(2) 0.6101(2) 0.0525(7) Uani 1 1 d . . .
H3 H 0.7236 1.0122 0.6161 0.063 Uiso 1 1 calc R . .
C4 C 0.5125(3) 0.9859(2) 0.6673(2) 0.0469(7) Uani 1 1 d . . .
H4 H 0.5161 1.0391 0.7141 0.056 Uiso 1 1 calc R . .
C5 C 0.3817(3) 0.92280(19) 0.65460(18) 0.0376(6) Uani 1 1 d . . .
C6 C 0.2355(3) 0.9406(2) 0.70849(19) 0.0426(6) Uani 1 1 d . . .
H6A H 0.2637 0.9717 0.7742 0.051 Uiso 1 1 calc R . .
H6B H 0.1657 0.9870 0.6690 0.051 Uiso 1 1 calc R . .
C7 C -0.0111(3) 0.8571(2) 0.7416(2) 0.0420(6) Uani 1 1 d . . .
H7A H -0.0541 0.9158 0.7039 0.050 Uiso 1 1 calc R . .
H7B H -0.0178 0.8701 0.8133 0.050 Uiso 1 1 calc R . .
C8 C -0.1064(3) 0.76353(19) 0.71052(18) 0.0362(6) Uani 1 1 d . . .
C9 C -0.2452(3) 0.7389(2) 0.7530(2) 0.0447(7) Uani 1 1 d . . .
H9 H -0.2769 0.7755 0.8080 0.054 Uiso 1 1 calc R . .
C10 C -0.3346(3) 0.6588(2) 0.7114(2) 0.0485(7) Uani 1 1 d . . .
H10 H -0.4292 0.6421 0.7371 0.058 Uiso 1 1 calc R . .
C11 C -0.2839(3) 0.6038(2) 0.6323(2) 0.0483(7) Uani 1 1 d . . .
H11 H -0.3441 0.5506 0.6029 0.058 Uiso 1 1 calc R . .
C12 C -0.1418(3) 0.6292(2) 0.59721(19) 0.0433(6) Uani 1 1 d . . .
H12 H -0.1047 0.5906 0.5453 0.052 Uiso 1 1 calc R . .
C13 C 0.2379(3) 0.7818(2) 0.8037(2) 0.0514(7) Uani 1 1 d . . .
H13A H 0.3452 0.7722 0.7896 0.077 Uiso 1 1 calc R . .
H13B H 0.1875 0.7164 0.8072 0.077 Uiso 1 1 calc R . .
H13C H 0.2347 0.8165 0.8675 0.077 Uiso 1 1 calc R . .

loop_
_atom_site_aniso_label
_atom_site_aniso_U_11
_atom_site_aniso_U_22
_atom_site_aniso_U_33
_atom_site_aniso_U_23
_atom_site_aniso_U_13
_atom_site_aniso_U_12
Zn1 0.03109(16) 0.03784(18) 0.03110(16) -0.00473(12) 0.00623(11) -0.00324(12)
Cl1 0.0355(3) 0.0634(5) 0.0373(3) 0.0086(3) 0.0026(3) -0.0032(3)
Cl2 0.0569(4) 0.0424(4) 0.0996(6) -0.0197(4) 0.0248(4) -0.0007(4)
N1 0.0282(10) 0.0399(12) 0.0357(11) 0.0001(9) 0.0019(8) -0.0039(9)
N2 0.0325(11) 0.0377(12) 0.0308(10) -0.0007(8) 0.0022(8) 0.0025(9)
N3 0.0362(11) 0.0437(13) 0.0313(11) 0.0008(9) 0.0104(9) -0.0028(10)
C1 0.0359(14) 0.0535(17) 0.0384(15) 0.0055(12) 0.0042(11) 0.0022(12)
C2 0.0279(13) 0.066(2) 0.0519(17) 0.0213(15) 0.0019(12) -0.0021(13)
C3 0.0329(14) 0.0525(18) 0.0692(19) 0.0209(15) -0.0119(13) -0.0117(13)
C4 0.0430(15) 0.0384(15) 0.0567(18) 0.0013(12) -0.0107(13) -0.0083(12)
C5 0.0357(13) 0.0353(14) 0.0406(15) 0.0027(11) -0.0038(11) -0.0030(11)
C6 0.0422(15) 0.0386(15) 0.0461(15) -0.0093(12) -0.0013(12) 0.0007(12)
C7 0.0368(14) 0.0473(16) 0.0430(15) -0.0075(12) 0.0098(11) 0.0067(12)
C8 0.0329(13) 0.0437(15) 0.0323(13) 0.0042(11) 0.0054(10) 0.0037(11)
C9 0.0411(15) 0.0561(18) 0.0390(15) 0.0056(12) 0.0146(12) 0.0066(13)
C10 0.0360(14) 0.0616(19) 0.0494(17) 0.0155(14) 0.0121(12) -0.0051(13)
C11 0.0406(15) 0.0523(18) 0.0522(17) 0.0058(13) 0.0057(13) -0.0119(13)
C12 0.0452(15) 0.0476(16) 0.0377(14) -0.0010(12) 0.0071(12) -0.0041(13)
C13 0.0527(17) 0.0609(19) 0.0391(16) 0.0065(13) -0.0051(13) 0.0100(14)

loop_
_atom_type_symbol
_atom_type_description
_atom_type_scat_dispersion_real
_atom_type_scat_dispersion_imag
_atom_type_scat_source
C C 0.0033 0.0016 'International Tables Vol C Tables 4.2.6.8 and 6.1.1.4'
H H 0.0000 0.0000 'International Tables Vol C Tables 4.2.6.8 and 6.1.1.4'
N N 0.0061 0.0033 'International Tables Vol C Tables 4.2.6.8 and 6.1.1.4'
Cl Cl 0.1484 0.1585 'International Tables Vol C Tables 4.2.6.8 and 6.1.1.4'
Zn Zn 0.2839 1.4301 'International Tables Vol C Tables 4.2.6.8 and 6.1.1.4'

loop_
_geom_angle_atom_site_label_1
_geom_angle_atom_site_label_2
_geom_angle_atom_site_label_3
_geom_angle
_geom_angle_site_symmetry_1
_geom_angle_site_symmetry_3
_geom_angle_publ_flag
N1 Zn1 N3 151.53(8) . . ?
N1 Zn1 N2 75.61(7) . . ?
N3 Zn1 N2 76.30(7) . . ?
N1 Zn1 Cl2 96.64(6) . . ?
N3 Zn1 Cl2 97.86(6) . . ?
N2 Zn1 Cl2 130.17(6) . . ?
N1 Zn1 Cl1 97.97(6) . . ?
N3 Zn1 Cl1 95.32(6) . . ?
N2 Zn1 Cl1 108.78(5) . . ?
Cl2 Zn1 Cl1 121.05(3) . . ?
C5 N1 C1 119.1(2) . . ?
C5 N1 Zn1 115.36(16) . . ?
C1 N1 Zn1 125.47(17) . . ?
C6 N2 C7 112.77(19) . . ?
C6 N2 C13 111.4(2) . . ?
C7 N2 C13 110.2(2) . . ?
C6 N2 Zn1 105.59(14) . . ?
C7 N2 Zn1 106.79(14) . . ?
C13 N2 Zn1 109.94(16) . . ?
C8 N3 C12 119.5(2) . . ?
C8 N3 Zn1 115.86(17) . . ?
C12 N3 Zn1 124.32(16) . . ?
N1 C1 C2 122.1(3) . . ?
C3 C2 C1 118.7(3) . . ?
C2 C3 C4 119.3(3) . . ?
C3 C4 C5 119.4(3) . . ?
N1 C5 C4 121.4(2) . . ?
N1 C5 C6 115.7(2) . . ?
C4 C5 C6 122.8(2) . . ?
N2 C6 C5 110.0(2) . . ?
N2 C7 C8 111.10(19) . . ?
N3 C8 C9 121.3(2) . . ?
N3 C8 C7 116.1(2) . . ?
C9 C8 C7 122.5(2) . . ?
C10 C9 C8 118.4(2) . . ?
C11 C10 C9 120.1(2) . . ?
C10 C11 C12 118.5(3) . . ?
N3 C12 C11 122.1(2) . . ?

loop_
_geom_bond_atom_site_label_1
_geom_bond_atom_site_label_2
_geom_bond_distance
_geom_bond_site_symmetry_2
_geom_bond_publ_flag
Zn1 N1 2.1549(19) . ?
Zn1 N3 2.1584(19) . ?
Zn1 N2 2.2189(19) . ?
Zn1 Cl2 2.2638(8) . ?
Zn1 Cl1 2.2723(7) . ?
N1 C5 1.332(3) . ?
N1 C1 1.342(3) . ?
N2 C6 1.463(3) . ?
N2 C7 1.474(3) . ?
N2 C13 1.478(3) . ?
N3 C8 1.334(3) . ?
N3 C12 1.341(3) . ?
C1 C2 1.384(4) . ?
C2 C3 1.372(4) . ?
C3 C4 1.373(4) . ?
C4 C5 1.387(3) . ?
C5 C6 1.510(3) . ?
C7 C8 1.507(3) . ?
C8 C9 1.393(4) . ?
C9 C10 1.382(4) . ?
C10 C11 1.371(4) . ?
C11 C12 1.378(3) . ?

loop_
_geom_torsion_atom_site_label_1
_geom_torsion_atom_site_label_2
_geom_torsion_atom_site_label_3
_geom_torsion_atom_site_label_4
_geom_torsion
_geom_torsion_site_symmetry_1
_geom_torsion_site_symmetry_2
_geom_torsion_site_symmetry_3
_geom_torsion_site_symmetry_4
_geom_torsion_publ_flag
N3 Zn1 N1 C5 -29.5(3) . . . . ?
N2 Zn1 N1 C5 -19.88(17) . . . . ?
Cl2 Zn1 N1 C5 -149.71(16) . . . . ?
Cl1 Zn1 N1 C5 87.56(17) . . . . ?
N3 Zn1 N1 C1 153.98(19) . . . . ?
N2 Zn1 N1 C1 163.6(2) . . . . ?
Cl2 Zn1 N1 C1 33.8(2) . . . . ?
Cl1 Zn1 N1 C1 -88.97(19) . . . . ?
N1 Zn1 N2 C6 34.33(14) . . . . ?
N3 Zn1 N2 C6 -150.37(15) . . . . ?
Cl2 Zn1 N2 C6 120.87(14) . . . . ?
Cl1 Zn1 N2 C6 -59.34(14) . . . . ?
N1 Zn1 N2 C7 154.58(16) . . . . ?
N3 Zn1 N2 C7 -30.11(15) . . . . ?
Cl2 Zn1 N2 C7 -118.87(14) . . . . ?
Cl1 Zn1 N2 C7 60.91(15) . . . . ?
N1 Zn1 N2 C13 -85.92(17) . . . . ?
N3 Zn1 N2 C13 89.39(17) . . . . ?
Cl2 Zn1 N2 C13 0.63(19) . . . . ?
Cl1 Zn1 N2 C13 -179.58(15) . . . . ?
N1 Zn1 N3 C8 26.5(3) . . . . ?
N2 Zn1 N3 C8 16.92(17) . . . . ?
Cl2 Zn1 N3 C8 146.46(17) . . . . ?
Cl1 Zn1 N3 C8 -91.14(18) . . . . ?
N1 Zn1 N3 C12 -159.55(19) . . . . ?
N2 Zn1 N3 C12 -169.1(2) . . . . ?
Cl2 Zn1 N3 C12 -39.6(2) . . . . ?
Cl1 Zn1 N3 C12 82.8(2) . . . . ?
C5 N1 C1 C2 -1.6(4) . . . . ?
Zn1 N1 C1 C2 174.83(18) . . . . ?
N1 C1 C2 C3 0.8(4) . . . . ?
C1 C2 C3 C4 1.1(4) . . . . ?
C2 C3 C4 C5 -2.2(4) . . . . ?
C1 N1 C5 C4 0.5(4) . . . . ?
Zn1 N1 C5 C4 -176.31(18) . . . . ?
C1 N1 C5 C6 177.4(2) . . . . ?
Zn1 N1 C5 C6 0.6(3) . . . . ?
C3 C4 C5 N1 1.4(4) . . . . ?
C3 C4 C5 C6 -175.3(2) . . . . ?
C7 N2 C6 C5 -160.61(19) . . . . ?
C13 N2 C6 C5 74.9(2) . . . . ?
Zn1 N2 C6 C5 -44.4(2) . . . . ?
N1 C5 C6 N2 30.9(3) . . . . ?
C4 C5 C6 N2 -152.2(2) . . . . ?
C6 N2 C7 C8 155.2(2) . . . . ?
C13 N2 C7 C8 -79.7(2) . . . . ?
Zn1 N2 C7 C8 39.6(2) . . . . ?
C12 N3 C8 C9 2.8(4) . . . . ?
Zn1 N3 C8 C9 177.09(18) . . . . ?
C12 N3 C8 C7 -173.7(2) . . . . ?
Zn1 N3 C8 C7 0.6(3) . . . . ?
N2 C7 C8 N3 -28.3(3) . . . . ?
N2 C7 C8 C9 155.3(2) . . . . ?
N3 C8 C9 C10 -4.0(4) . . . . ?
C7 C8 C9 C10 172.3(2) . . . . ?
C8 C9 C10 C11 1.9(4) . . . . ?
C9 C10 C11 C12 1.2(4) . . . . ?
C8 N3 C12 C11 0.4(4) . . . . ?
Zn1 N3 C12 C11 -173.30(19) . . . . ?
C10 C11 C12 N3 -2.5(4) . . . . ?
